data_6000628
loop_
_publ_author_name
'Eibenstein, U.'
'Jung, W.'

_publ_section_title
;
 Zn11Rh18B8 and Zn10MRh18B8 with m = Sc, Ti, V, Cr, Mn, Fe, Co, Ni, Cu,
 Al, Si, Ge, Sn - New ternary and quaternary zinc rhodium borides
;
_journal_name_full 'Zeitschrift Fur Anorganische Und Allgemeine Chemie'
_journal_page_first 802
_journal_page_last 806
_journal_paper_doi 10.1002/(SICI)1521-3749(199805)624:5<802::AID-ZAAC802>3.0.CO;2-A
_journal_volume 624
_journal_year 1998
_chemical_formula_sum 'B8 Rh18 Zn11'
_space_group_IT_number 127
_space_group_name_Hall '-P 4 2ab'
_space_group_name_H-M_alt 'P 4/m b m'
_cell_angle_alpha 90.000
_cell_angle_beta 90.000
_cell_angle_gamma 90.000
_cell_formula_units_Z 2
_cell_length_a 17.712(2)
_cell_length_b 17.712(2)
_cell_length_c 2.8640(4)
_cell_volume 898.48
_diffrn_reflns_number 9390
_exptl_crystal_size_rad 0.05
_refine_ls_number_parameters 56
_cod_depositor_comments
;
  The X and Y coordinates of site Zn2 were apparently swapped in the
  original publication, resulting in disagreements between interatomic
  distances present in the structure and given in the original
  publication, as well as voids. The issue was fixed by swapping the
  coordinates back.

  Andrius Merkys
  2016-01-29
;
_cod_database_code 6000628

loop_
_space_group_symop_operation_xyz
x,y,z
-y,x,z
-x,-y,z
y,-x,z
x+1/2,-y+1/2,-z
y+1/2,x+1/2,-z
-x+1/2,y+1/2,-z
-y+1/2,-x+1/2,-z
-x,-y,-z
y,-x,-z
x,y,-z
-y,x,-z
-x-1/2,y-1/2,z
-y-1/2,-x-1/2,z
x-1/2,-y-1/2,z
y-1/2,x-1/2,z

loop_
_atom_site_label
_atom_site_site_symmetry_multiplicity
_atom_site_Wyckoff_symbol
_atom_site_fract_x
_atom_site_fract_y
_atom_site_fract_z
_atom_site_U_iso_or_equiv
_atom_site_type_symbol
Rh1 8 i 0.74440(3) 0.08739(3) 0 0.0056(2) Rh
Rh2 4 g 0.58258(3) 0.08258(3) 0 0.0055(2) Rh
Rh3 8 i 0.17498(3) 0.54833(3) 0 0.0055(2) Rh
Rh4 8 i 0.90099(3) 0.06777(3) 0 0.0061(2) Rh
Rh5 8 i 0.83872(3) 0.21171(3) 0 0.0055(2) Rh
Zn1 4 h 0.05030(4) 0.55030(4) 0.5 0.0028(4) Zn
Zn2 4 h 0.70853(5) 0.20853(5) 0.5 0.0056(4) Zn
Zn3 8 j 0.31232(5) 0.53209(5) 0.5 0.0054(3) Zn
Zn4 4 h 0.16850(5) 0.66850(5) 0.5 0.0027(3) Zn
M 2 b 0 0 0.5 0.0031(5) Zn
B1 8 j 0.6652(4) 0.0392(4) 0.5 0.0076(13) B
B2 8 j 0.8335(4) 0.1234(4) 0.5 0.0049(13) B
